data_1558009
loop_
_publ_author_name
'Bolotin, Dmitrii S.'
'Il&#x2019;in, Mikhail V.'
'Suslonov, Vitalii V.'
'Novikov, Alexander S.'

_publ_section_title
;
 Symmetrical Noncovalent Interactions Br&#x00B7;&#x00B7;&#x00B7;Br
 Observed in Crystal Structure of Exotic Primary Peroxide
;
_journal_issue 4
_journal_name_full Symmetry
_journal_page_first 637
_journal_paper_doi 10.3390/sym12040637
_journal_volume 12
_journal_year 2020
_chemical_formula_moiety 'C12 H14 Br N3 O2'
_chemical_formula_sum 'C12 H14 Br N3 O2'
_chemical_formula_weight 312.17
_space_group_crystal_system monoclinic
_space_group_IT_number 14
_space_group_name_Hall '-P 2yn'
_space_group_name_H-M_alt 'P 1 21/n 1'
_atom_sites_solution_hydrogens geom
_atom_sites_solution_primary iterative
_audit_creation_date 2019-12-12
_audit_creation_method
;
Olex2 1.2
(compiled 2018.05.29 svn.r3508 for OlexSys, GUI svn.r5506)
;
_cell_angle_alpha 90
_cell_angle_beta 106.179(3)
_cell_angle_gamma 90
_cell_formula_units_Z 8
_cell_length_a 17.4894(5)
_cell_length_b 7.24200(17)
_cell_length_c 20.4992(5)
_cell_measurement_reflns_used 5032
_cell_measurement_temperature 100(2)
_cell_measurement_theta_max 29.4910
_cell_measurement_theta_min 3.1190
_cell_volume 2493.56(12)
_computing_cell_refinement
;
CrysAlisPro, Agilent Technologies,
Version 1.171.36.32 (release 02-08-2013 CrysAlis171 .NET)
(compiled Aug  2 2013,16:46:58)
;
_computing_data_collection
;
CrysAlisPro, Agilent Technologies,
Version 1.171.36.32 (release 02-08-2013 CrysAlis171 .NET)
(compiled Aug  2 2013,16:46:58)
;
_computing_data_reduction
;
CrysAlisPro, Agilent Technologies,
Version 1.171.36.32 (release 02-08-2013 CrysAlis171 .NET)
(compiled Aug  2 2013,16:46:58)
;
_computing_molecular_graphics 'Olex2 (Dolomanov et al., 2009)'
_computing_publication_material 'Olex2 (Dolomanov et al., 2009)'
_computing_structure_refinement 'ShelXL (Sheldrick, 2015)'
_computing_structure_solution
;
Superflip (Palatinus & Chapuis, 2007;Palatinus & van der Lee, 2008;
Palatinus et al., 2012)
;
_diffrn_ambient_temperature 100(2)
_diffrn_detector_area_resol_mean 16.2096
_diffrn_measured_fraction_theta_full 0.998
_diffrn_measured_fraction_theta_max 0.999
_diffrn_measurement_details
;
#__ type_ start__ end____ width___ exp.time_
  1 omega  -25.00    6.00   1.0000   86.0000
omega____ theta____ kappa____ phi______ frames
    -      -22.2678  -99.0000  120.0000 31

#__ type_ start__ end____ width___ exp.time_
  2 omega  -42.00   42.00   1.0000   86.0000
omega____ theta____ kappa____ phi______ frames
    -       23.3616  -57.0000    0.0000 84

#__ type_ start__ end____ width___ exp.time_
  3 omega  -38.00   66.00   1.0000   86.0000
omega____ theta____ kappa____ phi______ frames
    -       23.3616  -19.0000   60.0000 104

#__ type_ start__ end____ width___ exp.time_
  4 omega  -19.00    7.00   1.0000   86.0000
omega____ theta____ kappa____ phi______ frames
    -       23.3616   19.0000    0.0000 26

#__ type_ start__ end____ width___ exp.time_
  5 omega  -22.00    4.00   1.0000   86.0000
omega____ theta____ kappa____ phi______ frames
    -      -22.2678  -99.0000   60.0000 26

#__ type_ start__ end____ width___ exp.time_
  6 omega    5.00   31.00   1.0000   86.0000
omega____ theta____ kappa____ phi______ frames
    -       23.3616   57.0000 -120.0000 26

#__ type_ start__ end____ width___ exp.time_
  7 omega   62.00   88.00   1.0000   86.0000
omega____ theta____ kappa____ phi______ frames
    -       23.3616   57.0000 -120.0000 26
;
_diffrn_measurement_device_type 'Xcalibur, Eos'
_diffrn_measurement_method '\w scans'
_diffrn_orient_matrix_UB_11 -0.0349753000
_diffrn_orient_matrix_UB_12 -0.0088040000
_diffrn_orient_matrix_UB_13 0.0108210000
_diffrn_orient_matrix_UB_21 -0.0123967000
_diffrn_orient_matrix_UB_22 0.0892504000
_diffrn_orient_matrix_UB_23 -0.0130083000
_diffrn_orient_matrix_UB_31 -0.0201736000
_diffrn_orient_matrix_UB_32 -0.0394037000
_diffrn_orient_matrix_UB_33 -0.0317959000
_diffrn_radiation_monochromator graphite
_diffrn_radiation_type MoK\a
_diffrn_radiation_wavelength 0.71073
_diffrn_reflns_av_R_equivalents 0.0307
_diffrn_reflns_av_unetI/netI 0.0395
_diffrn_reflns_Laue_measured_fraction_full 0.998
_diffrn_reflns_Laue_measured_fraction_max 0.999
_diffrn_reflns_limit_h_max 21
_diffrn_reflns_limit_h_min -22
_diffrn_reflns_limit_k_max 9
_diffrn_reflns_limit_k_min -7
_diffrn_reflns_limit_l_max 26
_diffrn_reflns_limit_l_min -26
_diffrn_reflns_number 15490
_diffrn_reflns_point_group_measured_fraction_full 0.998
_diffrn_reflns_point_group_measured_fraction_max 0.999
_diffrn_reflns_theta_full 25.242
_diffrn_reflns_theta_max 27.500
_diffrn_reflns_theta_min 2.997
_diffrn_source 'Enhance (Mo) X-ray Source'
_exptl_absorpt_coefficient_mu 3.295
_exptl_absorpt_correction_T_max 1.00000
_exptl_absorpt_correction_T_min 0.90194
_exptl_absorpt_correction_type multi-scan
_exptl_absorpt_process_details
;
CrysAlisPro, Agilent Technologies,
Version 1.171.36.32 (release 02-08-2013 CrysAlis171 .NET)
(compiled Aug  2 2013,16:46:58)
Empirical absorption correction using spherical harmonics,
 implemented in SCALE3 ABSPACK scaling algorithm.
;
_exptl_crystal_colour 'clear colourless'
_exptl_crystal_colour_lustre clear
_exptl_crystal_colour_primary colourless
_exptl_crystal_density_diffrn 1.663
_exptl_crystal_description prism
_exptl_crystal_F_000 1264
_exptl_crystal_size_max 0.2
_exptl_crystal_size_mid 0.2
_exptl_crystal_size_min 0.2
_refine_diff_density_max 0.781
_refine_diff_density_min -0.387
_refine_diff_density_rms 0.080
_refine_ls_extinction_method none
_refine_ls_goodness_of_fit_ref 1.030
_refine_ls_hydrogen_treatment constr
_refine_ls_matrix_type full
_refine_ls_number_parameters 327
_refine_ls_number_reflns 5728
_refine_ls_number_restraints 0
_refine_ls_restrained_S_all 1.030
_refine_ls_R_factor_all 0.0502
_refine_ls_R_factor_gt 0.0351
_refine_ls_shift/su_max 0.001
_refine_ls_shift/su_mean 0.000
_refine_ls_structure_factor_coef Fsqd
_refine_ls_weighting_details 'w=1/[\s^2^(Fo^2^)+(0.0297P)^2^+2.3392P] where P=(Fo^2^+2Fc^2^)/3'
_refine_ls_weighting_scheme calc
_refine_ls_wR_factor_gt 0.0731
_refine_ls_wR_factor_ref 0.0793
_reflns_Friedel_coverage 0.000
_reflns_number_gt 4644
_reflns_number_total 5728
_reflns_threshold_expression 'I > 2\s(I)'
_cod_data_source_file Structure.cif
_cod_data_source_block imv319
_cod_original_cell_volume 2493.58(11)
_cod_database_code 1558009
_shelx_shelxl_version_number 2014/7
_chemical_oxdiff_formula 'Br C16 N4'
_shelx_space_group_comment
;
The symmetry employed for this shelxl refinement is uniquely defined
by the following loop, which should always be used as a source of
symmetry information in preference to the above space-group names.
They are only intended as comments.
;
_shelx_estimated_absorpt_t_max 0.559
_shelx_estimated_absorpt_t_min 0.559
_reflns_odcompleteness_completeness 99.87
_reflns_odcompleteness_iscentric 1
_reflns_odcompleteness_theta 28.51
_olex2_refinement_description
;
1. Fixed Uiso
 At 1.2 times of:
  All C(H) groups, All C(H,H) groups, All N(H) groups
 At 1.5 times of:
  All O(H) groups
2.a Secondary CH2 refined with riding coordinates:
 C10A(H10C,H10D), C12(H12A,H12B), C10(H10A,H10B), C9(H9A,H9B), C9A(H9AA,H9AB),
 C12A(H12C,H12D), C11(H11A,H11B), C11A(H11C,H11D)
2.b Aromatic/amide H refined with riding coordinates:
 N1(H1), N1A(H1A), C7(H7), C8(H8), C4A(H4A), C5A(H5A), C8A(H8A), C7A(H7A),
 C5(H5), C4(H4)
2.c Idealised tetrahedral OH refined as rotating group:
 O2(H2), O2A(H2A)
;
_olex2_date_sample_data_collection 1505311520.06
_olex2_submission_special_instructions 'No special instructions were received'

loop_
_space_group_symop_operation_xyz
'x, y, z'
'-x+1/2, y+1/2, -z+1/2'
'-x, -y, -z'
'x-1/2, -y-1/2, z-1/2'

loop_
_atom_site_label
_atom_site_type_symbol
_atom_site_fract_x
_atom_site_fract_y
_atom_site_fract_z
_atom_site_U_iso_or_equiv
_atom_site_adp_type
_atom_site_occupancy
_atom_site_site_symmetry_order
_atom_site_calc_flag
_atom_site_refinement_flags_posn
_atom_site_refinement_flags_adp
_atom_site_refinement_flags_occupancy
_atom_site_disorder_assembly
_atom_site_disorder_group
Br1 Br 0.73201(2) -0.18510(4) 0.04704(2) 0.02603(8) Uani 1 1 d . . . . .
Br1A Br 0.35248(2) 0.05438(4) 0.54450(2) 0.03083(9) Uani 1 1 d . . . . .
O1 O 0.15171(11) 0.3822(3) 0.31417(10) 0.0262(4) Uani 1 1 d . . . . .
O1A O 0.85979(11) 0.6068(3) 0.20102(10) 0.0283(4) Uani 1 1 d . . . . .
O2 O 0.16104(12) 0.3987(3) 0.38645(10) 0.0272(4) Uani 1 1 d . . . . .
H2 H 0.1406 0.4984 0.3943 0.041 Uiso 1 1 calc GR . . . .
O2A O 0.94592(12) 0.6211(3) 0.23360(11) 0.0310(5) Uani 1 1 d . . . . .
H2A H 0.9631 0.7207 0.2221 0.047 Uiso 1 1 calc GR . . . .
N3A N 0.52289(13) 0.4643(3) 0.30995(11) 0.0196(5) Uani 1 1 d . . . . .
N3 N 0.40279(12) 0.2418(3) 0.11133(11) 0.0181(4) Uani 1 1 d . . . . .
N2 N 0.46724(12) 0.4906(3) 0.08671(11) 0.0199(5) Uani 1 1 d . . . . .
N1 N 0.39888(12) 0.5401(3) 0.10156(11) 0.0199(5) Uani 1 1 d . . . . .
H1 H 0.3818 0.6544 0.1016 0.024 Uiso 1 1 calc R . . . .
N1A N 0.51390(13) 0.7626(3) 0.30486(11) 0.0223(5) Uani 1 1 d . . . . .
H1A H 0.5199 0.8768 0.2924 0.027 Uiso 1 1 calc R . . . .
N2A N 0.47338(13) 0.7146(3) 0.34994(12) 0.0227(5) Uani 1 1 d . . . . .
C6A C 0.38936(15) 0.2002(4) 0.48257(13) 0.0228(6) Uani 1 1 d . . . . .
C6 C 0.64957(15) -0.0310(4) 0.05969(12) 0.0191(5) Uani 1 1 d . . . . .
C7 C 0.58543(15) -0.1114(4) 0.07602(12) 0.0194(5) Uani 1 1 d . . . . .
H7 H 0.5819 -0.2418 0.0792 0.023 Uiso 1 1 calc R . . . .
C1A C 0.48064(14) 0.5322(4) 0.35140(13) 0.0187(5) Uani 1 1 d . . . . .
C1 C 0.46729(14) 0.3086(3) 0.09337(12) 0.0161(5) Uani 1 1 d . . . . .
C3A C 0.44707(14) 0.4171(4) 0.39551(13) 0.0191(5) Uani 1 1 d . . . . .
C8 C 0.52680(15) 0.0004(4) 0.08757(12) 0.0184(5) Uani 1 1 d . . . . .
H8 H 0.4831 -0.0537 0.0996 0.022 Uiso 1 1 calc R . . . .
C3 C 0.53062(14) 0.1916(4) 0.08183(12) 0.0165(5) Uani 1 1 d . . . . .
C4A C 0.45274(15) 0.2253(4) 0.39406(14) 0.0223(6) Uani 1 1 d . . . . .
H4A H 0.4765 0.1685 0.3628 0.027 Uiso 1 1 calc R . . . .
C2 C 0.36136(15) 0.3922(3) 0.11598(12) 0.0174(5) Uani 1 1 d . . . . .
C5A C 0.42421(16) 0.1165(4) 0.43765(14) 0.0248(6) Uani 1 1 d . . . . .
H5A H 0.4286 -0.0142 0.4366 0.030 Uiso 1 1 calc R . . . .
C2A C 0.54335(14) 0.6143(4) 0.28184(13) 0.0191(5) Uani 1 1 d . . . . .
C10A C 0.68353(15) 0.6164(4) 0.27117(13) 0.0216(6) Uani 1 1 d . . . . .
H10C H 0.6981 0.7247 0.3016 0.026 Uiso 1 1 calc R . . . .
H10D H 0.6956 0.5035 0.2994 0.026 Uiso 1 1 calc R . . . .
C12 C 0.22963(15) 0.3963(4) 0.30513(13) 0.0216(6) Uani 1 1 d . . . . .
H12A H 0.2631 0.2911 0.3272 0.026 Uiso 1 1 calc R . . . .
H12B H 0.2556 0.5126 0.3252 0.026 Uiso 1 1 calc R . . . .
C10 C 0.29784(15) 0.3945(4) 0.21142(13) 0.0211(6) Uani 1 1 d . . . . .
H10A H 0.3293 0.5037 0.2323 0.025 Uiso 1 1 calc R . . . .
H10B H 0.3285 0.2826 0.2304 0.025 Uiso 1 1 calc R . . . .
C9 C 0.28515(15) 0.3992(4) 0.13456(13) 0.0207(5) Uani 1 1 d . . . . .
H9A H 0.2516 0.2929 0.1136 0.025 Uiso 1 1 calc R . . . .
H9B H 0.2563 0.5137 0.1160 0.025 Uiso 1 1 calc R . . . .
C8A C 0.41097(15) 0.4973(4) 0.44107(14) 0.0230(6) Uani 1 1 d . . . . .
H8A H 0.4061 0.6279 0.4421 0.028 Uiso 1 1 calc R . . . .
C7A C 0.38213(15) 0.3907(4) 0.48476(14) 0.0253(6) Uani 1 1 d . . . . .
H7A H 0.3577 0.4467 0.5158 0.030 Uiso 1 1 calc R . . . .
C5 C 0.65506(15) 0.1586(4) 0.05355(13) 0.0221(6) Uani 1 1 d . . . . .
H5 H 0.6993 0.2119 0.0423 0.027 Uiso 1 1 calc R . . . .
C9A C 0.59424(16) 0.6228(4) 0.23442(13) 0.0227(6) Uani 1 1 d . . . . .
H9AA H 0.5824 0.7383 0.2076 0.027 Uiso 1 1 calc R . . . .
H9AB H 0.5807 0.5179 0.2023 0.027 Uiso 1 1 calc R . . . .
C12A C 0.82133(16) 0.6185(4) 0.25392(14) 0.0249(6) Uani 1 1 d . . . . .
H12C H 0.8369 0.7338 0.2803 0.030 Uiso 1 1 calc R . . . .
H12D H 0.8365 0.5122 0.2852 0.030 Uiso 1 1 calc R . . . .
C4 C 0.59534(15) 0.2689(4) 0.06405(13) 0.0210(6) Uani 1 1 d . . . . .
H4 H 0.5982 0.3990 0.0591 0.025 Uiso 1 1 calc R . . . .
C11 C 0.21835(15) 0.3937(4) 0.22923(13) 0.0220(6) Uani 1 1 d . . . . .
H11A H 0.1868 0.5030 0.2085 0.026 Uiso 1 1 calc R . . . .
H11B H 0.1879 0.2820 0.2097 0.026 Uiso 1 1 calc R . . . .
C11A C 0.73296(16) 0.6170(4) 0.22002(14) 0.0235(6) Uani 1 1 d . . . . .
H11C H 0.7194 0.5061 0.1908 0.028 Uiso 1 1 calc R . . . .
H11D H 0.7187 0.7271 0.1905 0.028 Uiso 1 1 calc R . . . .

loop_
_atom_site_aniso_label
_atom_site_aniso_U_11
_atom_site_aniso_U_22
_atom_site_aniso_U_33
_atom_site_aniso_U_23
_atom_site_aniso_U_13
_atom_site_aniso_U_12
Br1 0.02538(14) 0.03255(16) 0.02345(14) 0.00219(12) 0.01226(11) 0.00950(12)
Br1A 0.02903(16) 0.03550(17) 0.03212(16) 0.00369(13) 0.01541(12) -0.00921(12)
O1 0.0249(10) 0.0282(11) 0.0294(10) -0.0047(9) 0.0138(8) -0.0020(8)
O1A 0.0261(10) 0.0359(12) 0.0257(10) -0.0022(9) 0.0116(8) -0.0007(9)
O2 0.0359(11) 0.0223(11) 0.0300(11) -0.0020(9) 0.0204(9) 0.0015(9)
O2A 0.0313(11) 0.0251(11) 0.0407(12) 0.0032(10) 0.0167(9) -0.0026(9)
N3A 0.0211(11) 0.0166(11) 0.0228(11) 0.0001(9) 0.0088(9) -0.0005(9)
N3 0.0186(11) 0.0176(11) 0.0186(11) 0.0003(9) 0.0060(8) 0.0003(8)
N2 0.0190(11) 0.0178(11) 0.0241(11) -0.0002(9) 0.0080(9) 0.0004(9)
N1 0.0225(11) 0.0128(11) 0.0264(12) 0.0015(9) 0.0103(9) 0.0020(9)
N1A 0.0257(12) 0.0180(11) 0.0264(12) 0.0026(10) 0.0124(9) -0.0002(9)
N2A 0.0240(12) 0.0186(12) 0.0286(12) 0.0013(10) 0.0123(9) 0.0008(9)
C6A 0.0173(13) 0.0308(15) 0.0205(13) 0.0037(12) 0.0055(10) -0.0075(11)
C6 0.0195(13) 0.0240(14) 0.0140(12) 0.0009(11) 0.0052(10) 0.0067(10)
C7 0.0235(13) 0.0177(13) 0.0165(12) 0.0006(11) 0.0044(10) 0.0000(10)
C1A 0.0144(12) 0.0202(14) 0.0205(13) 0.0004(11) 0.0032(10) -0.0007(10)
C1 0.0186(12) 0.0160(12) 0.0133(11) 0.0007(10) 0.0036(9) -0.0001(10)
C3A 0.0145(12) 0.0202(13) 0.0217(13) 0.0003(11) 0.0036(10) -0.0009(10)
C8 0.0189(13) 0.0191(13) 0.0172(12) -0.0001(10) 0.0051(10) -0.0016(10)
C3 0.0188(12) 0.0178(13) 0.0129(11) -0.0004(10) 0.0043(9) 0.0012(10)
C4A 0.0237(14) 0.0206(14) 0.0255(14) -0.0038(12) 0.0119(11) -0.0021(11)
C2 0.0197(13) 0.0153(12) 0.0171(12) 0.0008(10) 0.0051(10) 0.0000(10)
C5A 0.0235(14) 0.0217(14) 0.0299(15) -0.0005(12) 0.0087(11) -0.0025(11)
C2A 0.0163(12) 0.0206(13) 0.0193(12) 0.0004(11) 0.0032(10) 0.0005(10)
C10A 0.0237(14) 0.0226(14) 0.0196(13) 0.0006(11) 0.0078(10) 0.0006(11)
C12 0.0200(13) 0.0182(13) 0.0291(14) 0.0014(12) 0.0112(11) -0.0009(10)
C10 0.0223(13) 0.0204(14) 0.0229(13) 0.0003(11) 0.0101(11) 0.0012(11)
C9 0.0223(13) 0.0178(13) 0.0244(13) -0.0001(11) 0.0103(11) 0.0009(10)
C8A 0.0204(13) 0.0211(14) 0.0282(14) 0.0002(12) 0.0079(11) -0.0004(11)
C7A 0.0205(13) 0.0327(16) 0.0253(14) -0.0036(13) 0.0105(11) -0.0018(12)
C5 0.0208(13) 0.0276(15) 0.0196(13) 0.0039(12) 0.0084(10) -0.0026(11)
C9A 0.0266(14) 0.0226(14) 0.0202(13) 0.0012(11) 0.0087(11) 0.0001(11)
C12A 0.0269(15) 0.0270(14) 0.0236(14) 0.0012(12) 0.0117(11) 0.0011(12)
C4 0.0244(14) 0.0203(14) 0.0191(13) 0.0031(11) 0.0074(10) -0.0007(11)
C11 0.0208(13) 0.0206(14) 0.0274(14) -0.0004(12) 0.0112(11) -0.0003(11)
C11A 0.0268(14) 0.0237(14) 0.0224(13) 0.0013(12) 0.0110(11) 0.0005(11)

loop_
_atom_type_symbol
_atom_type_description
_atom_type_scat_dispersion_real
_atom_type_scat_dispersion_imag
_atom_type_scat_source
C C 0.0033 0.0016 'International Tables Vol C Tables 4.2.6.8 and 6.1.1.4'
H H 0.0000 0.0000 'International Tables Vol C Tables 4.2.6.8 and 6.1.1.4'
Br Br -0.2901 2.4595 'International Tables Vol C Tables 4.2.6.8 and 6.1.1.4'
N N 0.0061 0.0033 'International Tables Vol C Tables 4.2.6.8 and 6.1.1.4'
O O 0.0106 0.0060 'International Tables Vol C Tables 4.2.6.8 and 6.1.1.4'

loop_
_geom_angle_atom_site_label_1
_geom_angle_atom_site_label_2
_geom_angle_atom_site_label_3
_geom_angle
_geom_angle_site_symmetry_1
_geom_angle_site_symmetry_3
_geom_angle_publ_flag
C12 O1 O2 106.66(18) . . ?
C12A O1A O2A 106.87(18) . . ?
C2A N3A C1A 103.6(2) . . ?
C2 N3 C1 103.7(2) . . ?
C1 N2 N1 102.4(2) . . ?
C2 N1 N2 110.8(2) . . ?
C2A N1A N2A 111.2(2) . . ?
C1A N2A N1A 101.9(2) . . ?
C5A C6A Br1A 119.9(2) . . ?
C5A C6A C7A 121.4(3) . . ?
C7A C6A Br1A 118.7(2) . . ?
C7 C6 Br1 118.9(2) . . ?
C5 C6 Br1 119.8(2) . . ?
C5 C6 C7 121.3(2) . . ?
C8 C7 C6 119.1(2) . . ?
N3A C1A C3A 124.0(2) . . ?
N2A C1A N3A 114.2(2) . . ?
N2A C1A C3A 121.8(2) . . ?
N3 C1 C3 123.8(2) . . ?
N2 C1 N3 113.7(2) . . ?
N2 C1 C3 122.5(2) . . ?
C4A C3A C1A 120.6(2) . . ?
C8A C3A C1A 120.7(2) . . ?
C8A C3A C4A 118.6(3) . . ?
C7 C8 C3 120.9(2) . . ?
C8 C3 C1 120.3(2) . . ?
C8 C3 C4 118.8(2) . . ?
C4 C3 C1 120.9(2) . . ?
C5A C4A C3A 120.9(3) . . ?
N3 C2 N1 109.4(2) . . ?
N3 C2 C9 126.4(2) . . ?
N1 C2 C9 124.2(2) . . ?
C6A C5A C4A 119.1(3) . . ?
N3A C2A N1A 109.2(2) . . ?
N3A C2A C9A 126.9(2) . . ?
N1A C2A C9A 123.9(2) . . ?
C11A C10A C9A 110.8(2) . . ?
O1 C12 C11 106.0(2) . . ?
C9 C10 C11 111.4(2) . . ?
C2 C9 C10 112.4(2) . . ?
C7A C8A C3A 121.2(3) . . ?
C8A C7A C6A 118.9(3) . . ?
C4 C5 C6 119.1(2) . . ?
C2A C9A C10A 112.9(2) . . ?
O1A C12A C11A 106.8(2) . . ?
C5 C4 C3 120.8(2) . . ?
C12 C11 C10 112.2(2) . . ?
C12A C11A C10A 112.7(2) . . ?

loop_
_geom_bond_atom_site_label_1
_geom_bond_atom_site_label_2
_geom_bond_distance
_geom_bond_site_symmetry_2
_geom_bond_publ_flag
Br1 C6 1.897(3) . ?
Br1A C6A 1.897(3) . ?
O1 O2 1.450(3) . ?
O1 C12 1.429(3) . ?
O1A O2A 1.471(3) . ?
O1A C12A 1.429(3) . ?
N3A C1A 1.364(3) . ?
N3A C2A 1.325(3) . ?
N3 C1 1.369(3) . ?
N3 C2 1.326(3) . ?
N2 N1 1.361(3) . ?
N2 C1 1.324(3) . ?
N1 C2 1.332(3) . ?
N1A N2A 1.357(3) . ?
N1A C2A 1.333(3) . ?
N2A C1A 1.327(3) . ?
C6A C5A 1.378(4) . ?
C6A C7A 1.387(4) . ?
C6 C7 1.385(4) . ?
C6 C5 1.384(4) . ?
C7 C8 1.378(4) . ?
C1A C3A 1.467(4) . ?
C1 C3 1.465(3) . ?
C3A C4A 1.393(4) . ?
C3A C8A 1.392(4) . ?
C8 C3 1.393(4) . ?
C3 C4 1.399(4) . ?
C4A C5A 1.385(4) . ?
C2 C9 1.485(3) . ?
C2A C9A 1.491(4) . ?
C10A C9A 1.534(4) . ?
C10A C11A 1.534(4) . ?
C12 C11 1.513(4) . ?
C10 C9 1.529(4) . ?
C10 C11 1.533(3) . ?
C8A C7A 1.380(4) . ?
C5 C4 1.379(4) . ?
C12A C11A 1.508(4) . ?
